data_1554335
loop_
_publ_author_name
'Zhang, Yuehua'
'Wang, Chunting'
'Huang, Wei'
'Haruehanroengra, Phensinee'
'Peng, Cheng'
'Sheng, Jia'
'Han, Bo'
'He, Gu'

_publ_section_title
;
 Application of organocatalysis in bioorganometallic chemistry: asymmetric
 synthesis of multifunctionalized spirocyclic pyrazolone--ferrocene
 hybrids as novel RalA inhibitors
;
_journal_issue 14
_journal_name_full 'Organic Chemistry Frontiers'
_journal_page_first 2229
_journal_paper_doi 10.1039/C8QO00422F
_journal_volume 5
_journal_year 2018
_chemical_absolute_configuration ad
_chemical_formula_moiety 'C33 H33 Fe N3 O4, C H2 Cl2'
_chemical_formula_sum 'C34 H35 Cl2 Fe N3 O4'
_chemical_formula_weight 676.40
_space_group_crystal_system tetragonal
_space_group_IT_number 92
_space_group_name_Hall 'P 4abw 2nw'
_space_group_name_H-M_alt 'P 41 21 2'
_atom_sites_solution_hydrogens geom
_atom_sites_solution_primary direct
_audit_creation_date 2018-01-23
_audit_creation_method
;
Olex2 1.2
(compiled 2017.08.10 svn.r3458 for OlexSys, GUI svn.r5381)
;
_audit_update_record
;
2018-01-29 deposited with the CCDC.
2018-06-11 downloaded from the CCDC.
;
_cell_angle_alpha 90
_cell_angle_beta 90
_cell_angle_gamma 90
_cell_formula_units_Z 8
_cell_length_a 12.0535(3)
_cell_length_b 12.0535(3)
_cell_length_c 43.8649(13)
_cell_measurement_reflns_used 12308
_cell_measurement_temperature 139.05(10)
_cell_measurement_theta_max 72.9330
_cell_measurement_theta_min 4.1050
_cell_volume 6373.0(3)
_computing_cell_refinement 'CrysAlisPro 1.171.38.46 (Rigaku OD, 2015)'
_computing_data_collection 'CrysAlisPro 1.171.38.46 (Rigaku OD, 2015)'
_computing_data_reduction 'CrysAlisPro 1.171.38.46 (Rigaku OD, 2015)'
_computing_molecular_graphics 'Olex2 (Dolomanov et al., 2009)'
_computing_publication_material 'Olex2 (Dolomanov et al., 2009)'
_computing_structure_refinement 'ShelXL (Sheldrick, 2015)'
_computing_structure_solution 'ShelXT (Sheldrick, 2015)'
_diffrn_ambient_environment N~2~
_diffrn_ambient_temperature 139.05(10)
_diffrn_detector 'CCD plate'
_diffrn_detector_area_resol_mean 15.9595
_diffrn_detector_type EosS2
_diffrn_measured_fraction_theta_full 1.000
_diffrn_measured_fraction_theta_max 0.995
_diffrn_measurement_details
;
List of Runs (angles in degrees, time in seconds):

  # Type    Start    End  Width  t~exp~   \w     \q     \k     \f   Frames
#--------------------------------------------------------------------------
  1  \w   -104.00 -20.00   1.00    3.19    --  -36.29 -57.00 -90.00   84
  2  \w    -55.00  33.00   1.00    3.19    --  -36.29  38.00-120.00   88
  3  \w    -31.00  53.00   1.00    3.19    --   36.29 -57.00 -60.00   84
  4  \w     20.00 104.00   1.00    3.19    --   36.29  57.00 150.00   84
  5  \w     23.00  90.00   1.00    3.19    --   36.29-125.00  30.00   67
  6  \w     91.00 177.00   1.00   12.75    --  108.71  45.00-180.00   86
  7  \w     39.00 109.00   1.00   12.75    --  108.71 -94.00 -30.00   70
  8  \w     39.00 130.00   1.00   12.75    --  108.71 -30.00   0.00   91
  9  \w    101.00 178.00   1.00   12.75    --  108.71  91.00 -52.00   77
 10  \w     37.00 147.00   1.00   12.75    --  108.71 -15.00-180.00  110
 11  \w    100.00 178.00   1.00   12.75    --  108.71 111.00 120.00   78
 12  \w     91.00 176.00   1.00   12.75    --  108.71  61.00 150.00   85
 13  \w     42.00 127.00   1.00   12.75    --  108.71 -61.00-180.00   85
 14  \w     20.00 104.00   1.00    3.19    --   36.29  57.00  60.00   84
;
_diffrn_measurement_device 'four-circle diffractometer'
_diffrn_measurement_device_type 'New Gemini, Dual, Cu at zero, EosS2'
_diffrn_measurement_method '\w scans'
_diffrn_orient_matrix_type 'CrysAlisPro convention (1999,Acta A55,543-557)'
_diffrn_orient_matrix_UB_11 -0.0327008000
_diffrn_orient_matrix_UB_12 0.0385516000
_diffrn_orient_matrix_UB_13 0.0322526000
_diffrn_orient_matrix_UB_21 0.0616981000
_diffrn_orient_matrix_UB_22 0.1104412000
_diffrn_orient_matrix_UB_23 -0.0052427000
_diffrn_orient_matrix_UB_31 -0.1070341000
_diffrn_orient_matrix_UB_32 0.0515848000
_diffrn_orient_matrix_UB_33 -0.0128804000
_diffrn_radiation_monochromator graphite
_diffrn_radiation_probe x-ray
_diffrn_radiation_type CuK\a
_diffrn_radiation_wavelength 1.54184
_diffrn_reflns_av_R_equivalents 0.0790
_diffrn_reflns_av_unetI/netI 0.0521
_diffrn_reflns_Laue_measured_fraction_full 1.000
_diffrn_reflns_Laue_measured_fraction_max 0.995
_diffrn_reflns_limit_h_max 11
_diffrn_reflns_limit_h_min -14
_diffrn_reflns_limit_k_max 14
_diffrn_reflns_limit_k_min -13
_diffrn_reflns_limit_l_max 54
_diffrn_reflns_limit_l_min -54
_diffrn_reflns_number 34873
_diffrn_reflns_point_group_measured_fraction_full 1.000
_diffrn_reflns_point_group_measured_fraction_max 0.990
_diffrn_reflns_theta_full 67.684
_diffrn_reflns_theta_max 73.202
_diffrn_reflns_theta_min 3.803
_diffrn_source 'fine-focus sealed X-ray tube'
_diffrn_source_type 'Enhance (Cu) X-ray Source'
_exptl_absorpt_coefficient_mu 5.686
_exptl_absorpt_correction_T_max 1.00000
_exptl_absorpt_correction_T_min 0.22709
_exptl_absorpt_correction_type multi-scan
_exptl_absorpt_process_details
;
CrysAlisPro 1.171.38.46 (Rigaku Oxford Diffraction, 2015)
Empirical absorption correction using spherical harmonics,
 implemented in SCALE3 ABSPACK scaling algorithm.
;
_exptl_crystal_colour 'clear reddish red'
_exptl_crystal_colour_lustre clear
_exptl_crystal_colour_modifier reddish
_exptl_crystal_colour_primary red
_exptl_crystal_density_diffrn 1.410
_exptl_crystal_description block
_exptl_crystal_F_000 2816
_exptl_crystal_size_max 0.7
_exptl_crystal_size_mid 0.55
_exptl_crystal_size_min 0.35
_refine_diff_density_max 0.668
_refine_diff_density_min -0.529
_refine_diff_density_rms 0.093
_refine_ls_abs_structure_details
;
 Flack x determined using 1827 quotients [(I+)-(I-)]/[(I+)+(I-)]
 (Parsons, Flack and Wagner, Acta Cryst. B69 (2013) 249-259).
;
_refine_ls_abs_structure_Flack -0.001(3)
_refine_ls_extinction_method none
_refine_ls_goodness_of_fit_ref 1.070
_refine_ls_hydrogen_treatment constr
_refine_ls_matrix_type full
_refine_ls_number_parameters 401
_refine_ls_number_reflns 6315
_refine_ls_number_restraints 0
_refine_ls_restrained_S_all 1.070
_refine_ls_R_factor_all 0.0745
_refine_ls_R_factor_gt 0.0630
_refine_ls_shift/su_max 0.001
_refine_ls_shift/su_mean 0.000
_refine_ls_structure_factor_coef Fsqd
_refine_ls_weighting_details 'w=1/[\s^2^(Fo^2^)+(0.0760P)^2^+12.3423P] where P=(Fo^2^+2Fc^2^)/3'
_refine_ls_weighting_scheme calc
_refine_ls_wR_factor_gt 0.1467
_refine_ls_wR_factor_ref 0.1552
_reflns_Friedel_coverage 0.691
_reflns_Friedel_fraction_full 1.000
_reflns_Friedel_fraction_max 0.983
_reflns_number_gt 5512
_reflns_number_total 6315
_reflns_threshold_expression 'I > 2\s(I)'
_cod_data_source_file c8qo00422f2.cif
_cod_data_source_block lq-p23-139k
_cod_database_code 1554335
_shelx_shelxl_version_number 2014/7
_shelx_space_group_comment
;
The symmetry employed for this shelxl refinement is uniquely defined
by the following loop, which should always be used as a source of
symmetry information in preference to the above space-group names.
They are only intended as comments.
;
_reflns_odcompleteness_completeness 99.91
_reflns_odcompleteness_iscentric 1
_reflns_odcompleteness_theta 66.97
_olex2_refinement_description
;
1. Fixed Uiso
 At 1.2 times of:
  All C(H) groups, All C(H,H) groups
 At 1.5 times of:
  All C(H,H,H) groups, All O(H) groups
2.a Ternary CH refined with riding coordinates:
 C7(H7), C10(H10), C11(H11), C8(H8), C9(H9)
2.b Secondary CH2 refined with riding coordinates:
 C34(H34A,H34B)
2.c Aromatic/amide H refined with riding coordinates:
 C27(H27), C19(H19), C3(H3), C30(H30), C16(H16), C1(H1A), C33(H33), C5(H5),
 C17(H17), C20(H20), C28(H28), C32(H32), C31(H31), C25(H25), C29(H29), C4(H4),
 C2(H2), C26(H26)
2.d Idealised Me refined as rotating group:
 C22(H22A,H22B,H22C), C23(H23A,H23B,H23C), C21(H21A,H21B,H21C)
2.e Idealised tetrahedral OH refined as rotating group:
 O1(H1)
;
_olex2_submission_special_instructions 'No special instructions were received'
_oxdiff_exptl_absorpt_empirical_details
;
Empirical correction (ABSPACK) includes:
- Absorption correction using spherical harmonics
- Frame scaling
- Detector area scaling
;
_oxdiff_exptl_absorpt_empirical_full_max 2.837
_oxdiff_exptl_absorpt_empirical_full_min 0.551

loop_
_space_group_symop_operation_xyz
'x, y, z'
'-x, -y, z+1/2'
'-y+1/2, x+1/2, z+1/4'
'y+1/2, -x+1/2, z+3/4'
'-x+1/2, y+1/2, -z+1/4'
'x+1/2, -y+1/2, -z+3/4'
'y, x, -z'
'-y, -x, -z+1/2'

loop_
_atom_site_label
_atom_site_type_symbol
_atom_site_fract_x
_atom_site_fract_y
_atom_site_fract_z
_atom_site_U_iso_or_equiv
_atom_site_adp_type
_atom_site_occupancy
_atom_site_site_symmetry_order
_atom_site_calc_flag
_atom_site_refinement_flags_posn
Fe1 Fe 0.37373(8) 0.83426(8) 0.69838(2) 0.0155(2) Uani 1 1 d .
Cl2 Cl 0.1200(2) 0.58414(17) 0.66385(5) 0.0463(5) Uani 1 1 d .
Cl1 Cl -0.0481(2) 0.5933(2) 0.71180(6) 0.0617(7) Uani 1 1 d .
O2 O 0.7555(4) 0.7300(3) 0.62255(9) 0.0175(8) Uani 1 1 d .
O1 O 0.7605(4) 0.4525(4) 0.64431(10) 0.0228(9) Uani 1 1 d .
H1 H 0.7602 0.3862 0.6401 0.034 Uiso 1 1 calc GR
O4 O 0.3149(4) 0.6608(4) 0.62262(10) 0.0299(11) Uani 1 1 d .
O3 O 0.3805(4) 0.8216(4) 0.61053(10) 0.0310(11) Uani 1 1 d .
N2 N 0.8146(4) 0.6147(4) 0.58420(10) 0.0175(10) Uani 1 1 d .
N1 N 0.3905(4) 0.7269(5) 0.62013(10) 0.0211(11) Uani 1 1 d .
N3 N 0.7793(5) 0.5179(4) 0.56910(11) 0.0191(11) Uani 1 1 d .
C7 C 0.5378(5) 0.6074(5) 0.60203(12) 0.0158(12) Uani 1 1 d .
H7 H 0.4860 0.5449 0.6031 0.019 Uiso 1 1 calc R
C6 C 0.5255(5) 0.6565(5) 0.57035(12) 0.0167(12) Uani 1 1 d .
C12 C 0.6539(5) 0.5595(5) 0.60806(12) 0.0149(11) Uani 1 1 d .
C10 C 0.6220(5) 0.5747(5) 0.66532(12) 0.0155(11) Uani 1 1 d .
H10 H 0.6786 0.6328 0.6669 0.019 Uiso 1 1 calc R
C27 C 0.4552(6) 0.7716(6) 0.73476(12) 0.0287(16) Uani 1 1 d .
H27 H 0.4303 0.7748 0.7548 0.034 Uiso 1 1 calc R
C19 C 1.0168(6) 0.7444(6) 0.53220(15) 0.0299(16) Uani 1 1 d .
H19 H 1.0257 0.7554 0.5114 0.036 Uiso 1 1 calc R
C15 C 0.9101(5) 0.6719(5) 0.57332(14) 0.0195(12) Uani 1 1 d .
C11 C 0.6543(5) 0.4974(5) 0.63904(12) 0.0163(11) Uani 1 1 d .
H11 H 0.6005 0.4365 0.6381 0.020 Uiso 1 1 calc R
C8 C 0.5054(5) 0.6876(5) 0.62825(11) 0.0150(11) Uani 1 1 d .
H8 H 0.5563 0.7510 0.6283 0.018 Uiso 1 1 calc R
C3 C 0.5087(6) 0.7298(6) 0.51023(13) 0.0274(15) Uani 1 1 d .
H3 H 0.5042 0.7533 0.4901 0.033 Uiso 1 1 calc R
C30 C 0.2480(5) 0.9183(5) 0.71926(13) 0.0217(13) Uani 1 1 d .
H30 H 0.2378 0.9249 0.7402 0.026 Uiso 1 1 calc R
C13 C 0.7456(5) 0.6459(5) 0.60697(12) 0.0134(11) Uani 1 1 d .
C14 C 0.6902(5) 0.4848(5) 0.58207(12) 0.0167(12) Uani 1 1 d .
C16 C 0.9893(6) 0.7087(6) 0.59358(14) 0.0261(14) Uani 1 1 d .
H16 H 0.9801 0.6967 0.6144 0.031 Uiso 1 1 calc R
C1 C 0.4527(5) 0.6059(6) 0.54997(14) 0.0224(13) Uani 1 1 d .
H1A H 0.4092 0.5467 0.5564 0.027 Uiso 1 1 calc R
C9 C 0.5077(5) 0.6317(5) 0.65960(12) 0.0159(12) Uani 1 1 d .
H9 H 0.4499 0.5746 0.6601 0.019 Uiso 1 1 calc R
C22 C 0.6323(6) 0.3820(5) 0.57208(14) 0.0227(13) Uani 1 1 d .
H22A H 0.6681 0.3529 0.5542 0.034 Uiso 1 1 calc GR
H22B H 0.5563 0.3989 0.5674 0.034 Uiso 1 1 calc GR
H22C H 0.6352 0.3279 0.5881 0.034 Uiso 1 1 calc GR
C33 C 0.2389(5) 0.8553(6) 0.66996(13) 0.0224(14) Uani 1 1 d .
H33 H 0.2225 0.8127 0.6529 0.027 Uiso 1 1 calc R
C5 C 0.5881(6) 0.7452(5) 0.56011(13) 0.0204(13) Uani 1 1 d .
H5 H 0.6364 0.7808 0.5734 0.024 Uiso 1 1 calc R
C18 C 1.0977(6) 0.7820(6) 0.55192(16) 0.0270(14) Uani 1 1 d .
C24 C 0.4867(5) 0.7118(5) 0.68532(12) 0.0151(11) Uani 1 1 d .
C17 C 1.0826(6) 0.7636(6) 0.58292(16) 0.0270(14) Uani 1 1 d .
H17 H 1.1358 0.7884 0.5967 0.032 Uiso 1 1 calc R
C20 C 0.9235(6) 0.6910(6) 0.54264(14) 0.0260(14) Uani 1 1 d .
H20 H 0.8695 0.6676 0.5289 0.031 Uiso 1 1 calc R
C28 C 0.4329(6) 0.6841(5) 0.71342(14) 0.0225(14) Uani 1 1 d .
H28 H 0.3911 0.6208 0.7172 0.027 Uiso 1 1 calc R
C32 C 0.3036(6) 0.9532(6) 0.67031(14) 0.0258(15) Uani 1 1 d .
H32 H 0.3360 0.9867 0.6534 0.031 Uiso 1 1 calc R
C23 C 0.6222(6) 0.5089(6) 0.69501(13) 0.0264(14) Uani 1 1 d .
H23A H 0.5633 0.4553 0.6946 0.040 Uiso 1 1 calc GR
H23B H 0.6114 0.5585 0.7119 0.040 Uiso 1 1 calc GR
H23C H 0.6920 0.4714 0.6972 0.040 Uiso 1 1 calc GR
C31 C 0.3109(6) 0.9916(5) 0.70077(16) 0.0270(14) Uani 1 1 d .
H31 H 0.3498 1.0536 0.7074 0.032 Uiso 1 1 calc R
C25 C 0.5410(5) 0.8146(6) 0.68957(14) 0.0212(13) Uani 1 1 d .
H25 H 0.5825 0.8519 0.6749 0.025 Uiso 1 1 calc R
C29 C 0.2030(5) 0.8329(6) 0.70053(14) 0.0218(13) Uani 1 1 d .
H29 H 0.1588 0.7740 0.7069 0.026 Uiso 1 1 calc R
C4 C 0.5796(6) 0.7818(6) 0.53014(14) 0.0275(15) Uani 1 1 d .
H4 H 0.6220 0.8416 0.5236 0.033 Uiso 1 1 calc R
C2 C 0.4445(6) 0.6431(6) 0.52015(14) 0.0285(15) Uani 1 1 d .
H2 H 0.3952 0.6090 0.5068 0.034 Uiso 1 1 calc R
C26 C 0.5216(6) 0.8519(6) 0.72002(15) 0.0273(15) Uani 1 1 d .
H26 H 0.5479 0.9173 0.7286 0.033 Uiso 1 1 calc R
C21 C 1.2016(7) 0.8404(7) 0.5407(2) 0.046(2) Uani 1 1 d .
H21A H 1.2004 0.8441 0.5188 0.069 Uiso 1 1 calc GR
H21B H 1.2659 0.7998 0.5472 0.069 Uiso 1 1 calc GR
H21C H 1.2042 0.9141 0.5489 0.069 Uiso 1 1 calc GR
C34 C 0.0034(9) 0.5200(8) 0.67977(19) 0.052(2) Uani 1 1 d .
H34A H 0.0227 0.4452 0.6859 0.062 Uiso 1 1 calc R
H34B H -0.0545 0.5151 0.6645 0.062 Uiso 1 1 calc R

loop_
_atom_site_aniso_label
_atom_site_aniso_U_11
_atom_site_aniso_U_22
_atom_site_aniso_U_33
_atom_site_aniso_U_23
_atom_site_aniso_U_13
_atom_site_aniso_U_12
Fe1 0.0184(5) 0.0161(5) 0.0119(4) 0.0029(3) -0.0005(4) 0.0000(4)
Cl2 0.0605(13) 0.0358(10) 0.0426(9) -0.0016(8) 0.0029(10) -0.0173(9)
Cl1 0.0732(17) 0.0526(14) 0.0592(13) -0.0102(11) 0.0152(12) -0.0111(12)
O2 0.023(2) 0.014(2) 0.0154(17) -0.0018(16) 0.0002(16) -0.0021(17)
O1 0.029(3) 0.017(2) 0.022(2) -0.0024(18) -0.0058(18) 0.0069(18)
O4 0.019(2) 0.044(3) 0.026(2) -0.001(2) -0.0021(19) -0.001(2)
O3 0.038(3) 0.034(3) 0.021(2) 0.0112(19) 0.006(2) 0.018(2)
N2 0.020(3) 0.016(3) 0.016(2) -0.0018(19) 0.0027(19) 0.000(2)
N1 0.023(3) 0.031(3) 0.0085(19) 0.001(2) 0.0006(19) 0.006(2)
N3 0.026(3) 0.014(2) 0.018(2) -0.0051(19) -0.003(2) 0.003(2)
C7 0.022(3) 0.010(3) 0.015(2) 0.000(2) -0.002(2) -0.004(2)
C6 0.017(3) 0.019(3) 0.014(2) 0.001(2) 0.000(2) 0.007(2)
C12 0.021(3) 0.010(3) 0.014(2) 0.000(2) -0.005(2) 0.001(2)
C10 0.020(3) 0.015(3) 0.012(2) 0.002(2) -0.006(2) 0.000(2)
C27 0.041(4) 0.038(4) 0.007(2) 0.004(3) -0.003(3) 0.009(3)
C19 0.042(4) 0.026(4) 0.021(3) 0.002(3) 0.007(3) 0.002(3)
C15 0.019(3) 0.020(3) 0.019(3) -0.004(2) 0.003(2) -0.002(2)
C11 0.022(3) 0.009(3) 0.017(2) 0.000(2) -0.003(2) -0.001(2)
C8 0.017(3) 0.018(3) 0.010(2) 0.003(2) -0.001(2) -0.003(2)
C3 0.041(4) 0.031(4) 0.010(2) 0.006(2) -0.001(3) 0.005(3)
C30 0.022(3) 0.027(3) 0.016(3) -0.005(2) 0.001(2) 0.008(3)
C13 0.015(3) 0.012(3) 0.013(2) 0.002(2) 0.001(2) 0.004(2)
C14 0.022(3) 0.011(3) 0.017(2) 0.001(2) -0.009(2) 0.002(2)
C16 0.024(3) 0.038(4) 0.016(3) 0.004(3) -0.002(3) 0.000(3)
C1 0.020(3) 0.026(3) 0.021(3) 0.004(3) -0.004(2) -0.004(3)
C9 0.020(3) 0.015(3) 0.012(2) 0.004(2) -0.001(2) -0.005(2)
C22 0.031(3) 0.015(3) 0.022(3) -0.006(2) -0.008(3) 0.003(3)
C33 0.018(3) 0.034(4) 0.015(3) -0.005(2) -0.007(2) 0.009(3)
C5 0.031(3) 0.017(3) 0.013(2) -0.001(2) -0.003(2) 0.002(3)
C18 0.023(3) 0.022(3) 0.036(3) 0.003(3) 0.005(3) 0.008(3)
C24 0.014(3) 0.021(3) 0.010(2) 0.001(2) 0.001(2) 0.008(2)
C17 0.017(3) 0.032(4) 0.032(3) 0.004(3) -0.005(3) 0.002(3)
C20 0.031(4) 0.028(4) 0.019(3) -0.004(3) 0.000(3) -0.001(3)
C28 0.035(4) 0.011(3) 0.021(3) 0.011(2) 0.001(3) 0.006(3)
C32 0.028(4) 0.026(3) 0.024(3) 0.016(3) 0.000(3) 0.011(3)
C23 0.031(4) 0.031(4) 0.017(3) 0.006(3) 0.001(3) 0.009(3)
C31 0.031(4) 0.007(3) 0.043(4) 0.001(3) -0.008(3) 0.009(2)
C25 0.010(3) 0.030(4) 0.023(3) 0.004(3) -0.001(2) -0.001(2)
C29 0.011(3) 0.031(3) 0.024(3) -0.004(3) -0.002(2) 0.000(3)
C4 0.042(4) 0.026(4) 0.014(3) 0.002(3) 0.007(3) -0.006(3)
C2 0.030(4) 0.038(4) 0.018(3) -0.003(3) -0.007(3) -0.001(3)
C26 0.024(3) 0.033(4) 0.025(3) -0.009(3) -0.011(3) 0.001(3)
C21 0.040(5) 0.043(5) 0.054(5) 0.013(4) 0.017(4) -0.006(4)
C34 0.070(7) 0.047(5) 0.038(4) -0.009(4) 0.004(4) -0.022(5)

loop_
_atom_type_symbol
_atom_type_description
_atom_type_scat_dispersion_real
_atom_type_scat_dispersion_imag
_atom_type_scat_source
C C 0.0181 0.0091 'International Tables Vol C Tables 4.2.6.8 and 6.1.1.4'
H H 0.0000 0.0000 'International Tables Vol C Tables 4.2.6.8 and 6.1.1.4'
Cl Cl 0.3639 0.7018 'International Tables Vol C Tables 4.2.6.8 and 6.1.1.4'
Fe Fe -1.1336 3.1974 'International Tables Vol C Tables 4.2.6.8 and 6.1.1.4'
N N 0.0311 0.0180 'International Tables Vol C Tables 4.2.6.8 and 6.1.1.4'
O O 0.0492 0.0322 'International Tables Vol C Tables 4.2.6.8 and 6.1.1.4'

loop_
_geom_angle_atom_site_label_1
_geom_angle_atom_site_label_2
_geom_angle_atom_site_label_3
_geom_angle
C27 Fe1 C30 101.1(3)
C27 Fe1 C33 154.9(3)
C27 Fe1 C24 68.6(2)
C27 Fe1 C28 41.2(3)
C27 Fe1 C32 158.0(3)
C27 Fe1 C31 119.1(3)
C27 Fe1 C25 68.3(3)
C27 Fe1 C29 116.5(3)
C27 Fe1 C26 40.8(3)
C30 Fe1 C33 68.0(2)
C30 Fe1 C24 163.4(3)
C30 Fe1 C28 123.5(3)
C30 Fe1 C32 67.7(3)
C30 Fe1 C31 40.6(3)
C30 Fe1 C25 150.0(3)
C30 Fe1 C29 40.6(3)
C33 Fe1 C24 115.7(2)
C33 Fe1 C32 40.0(3)
C33 Fe1 C25 132.0(2)
C28 Fe1 C33 125.1(3)
C28 Fe1 C24 40.4(2)
C28 Fe1 C32 160.5(3)
C28 Fe1 C25 67.7(3)
C28 Fe1 C29 109.0(3)
C32 Fe1 C24 126.3(2)
C31 Fe1 C33 68.0(3)
C31 Fe1 C24 155.7(3)
C31 Fe1 C28 158.3(3)
C31 Fe1 C32 40.3(3)
C31 Fe1 C25 118.5(3)
C31 Fe1 C29 68.6(3)
C25 Fe1 C24 39.8(2)
C25 Fe1 C32 111.5(3)
C29 Fe1 C33 40.7(2)
C29 Fe1 C24 131.2(3)
C29 Fe1 C32 68.0(3)
C29 Fe1 C25 169.2(3)
C26 Fe1 C30 113.0(3)
C26 Fe1 C33 163.9(3)
C26 Fe1 C24 68.3(3)
C26 Fe1 C28 68.7(3)
C26 Fe1 C32 124.3(3)
C26 Fe1 C31 101.8(3)
C26 Fe1 C25 40.8(3)
C26 Fe1 C29 148.9(3)
C11 O1 H1 109.5
N3 N2 C15 119.3(5)
C13 N2 N3 113.0(5)
C13 N2 C15 127.6(5)
O4 N1 O3 124.7(6)
O4 N1 C8 117.5(5)
O3 N1 C8 117.8(5)
C14 N3 N2 107.7(5)
C6 C7 H7 106.4
C6 C7 C12 113.1(5)
C6 C7 C8 114.3(5)
C12 C7 H7 106.4
C12 C7 C8 109.6(4)
C8 C7 H7 106.4
C1 C6 C7 118.6(5)
C5 C6 C7 123.0(5)
C5 C6 C1 118.2(5)
C7 C12 C11 109.6(5)
C13 C12 C7 113.5(5)
C13 C12 C11 110.9(5)
C14 C12 C7 110.9(4)
C14 C12 C11 111.8(4)
C14 C12 C13 100.0(5)
C11 C10 H10 108.1
C11 C10 C9 111.8(4)
C9 C10 H10 108.1
C23 C10 H10 108.1
C23 C10 C11 109.0(5)
C23 C10 C9 111.6(5)
Fe1 C27 H27 125.0
C28 C27 Fe1 70.7(3)
C28 C27 H27 125.9
C26 C27 Fe1 70.0(3)
C26 C27 H27 125.9
C26 C27 C28 108.1(5)
C18 C19 H19 119.2
C20 C19 H19 119.2
C20 C19 C18 121.5(6)
C16 C15 N2 120.0(5)
C20 C15 N2 120.3(6)
C20 C15 C16 119.7(6)
O1 C11 C12 109.4(5)
O1 C11 C10 109.9(5)
O1 C11 H11 108.7
C12 C11 H11 108.7
C10 C11 C12 111.4(4)
C10 C11 H11 108.7
N1 C8 C7 104.6(4)
N1 C8 H8 109.3
N1 C8 C9 111.5(5)
C7 C8 H8 109.3
C9 C8 C7 112.8(5)
C9 C8 H8 109.3
C4 C3 H3 120.1
C2 C3 H3 120.1
C2 C3 C4 119.8(5)
Fe1 C30 H30 125.7
C31 C30 Fe1 69.8(3)
C31 C30 H30 125.6
C31 C30 C29 108.9(5)
C29 C30 Fe1 70.4(3)
C29 C30 H30 125.6
O2 C13 N2 125.5(5)
O2 C13 C12 128.2(5)
N2 C13 C12 106.3(5)
N3 C14 C12 113.0(5)
N3 C14 C22 121.5(5)
C22 C14 C12 125.5(5)
C15 C16 H16 120.1
C15 C16 C17 119.9(6)
C17 C16 H16 120.1
C6 C1 H1A 119.7
C2 C1 C6 120.6(6)
C2 C1 H1A 119.7
C10 C9 H9 108.3
C8 C9 C10 110.8(5)
C8 C9 H9 108.3
C24 C9 C10 108.1(4)
C24 C9 C8 112.8(5)
C24 C9 H9 108.3
C14 C22 H22A 109.5
C14 C22 H22B 109.5
C14 C22 H22C 109.5
H22A C22 H22B 109.5
H22A C22 H22C 109.5
H22B C22 H22C 109.5
Fe1 C33 H33 126.0
C32 C33 Fe1 70.2(3)
C32 C33 H33 125.9
C32 C33 C29 108.2(6)
C29 C33 Fe1 69.5(3)
C29 C33 H33 125.9
C6 C5 H5 119.6
C6 C5 C4 120.8(6)
C4 C5 H5 119.6
C19 C18 C17 118.0(6)
C19 C18 C21 122.1(7)
C17 C18 C21 119.9(7)
C9 C24 Fe1 140.2(4)
C28 C24 Fe1 68.5(3)
C28 C24 C9 124.9(6)
C25 C24 Fe1 69.3(3)
C25 C24 C9 125.6(5)
C25 C24 C28 107.5(5)
C16 C17 C18 120.8(6)
C16 C17 H17 119.6
C18 C17 H17 119.6
C19 C20 C15 120.1(6)
C19 C20 H20 120.0
C15 C20 H20 120.0
Fe1 C28 H28 126.3
C27 C28 Fe1 68.1(3)
C27 C28 H28 126.1
C24 C28 Fe1 71.1(3)
C24 C28 C27 107.8(6)
C24 C28 H28 126.1
Fe1 C32 H32 127.2
C33 C32 Fe1 69.8(4)
C33 C32 H32 125.8
C33 C32 C31 108.4(6)
C31 C32 Fe1 68.9(3)
C31 C32 H32 125.8
C10 C23 H23A 109.5
C10 C23 H23B 109.5
C10 C23 H23C 109.5
H23A C23 H23B 109.5
H23A C23 H23C 109.5
H23B C23 H23C 109.5
Fe1 C31 H31 125.1
C30 C31 Fe1 69.5(3)
C30 C31 H31 126.2
C32 C31 Fe1 70.8(4)
C32 C31 C30 107.6(6)
C32 C31 H31 126.2
Fe1 C25 H25 126.8
C24 C25 Fe1 71.0(3)
C24 C25 H25 125.6
C24 C25 C26 108.9(6)
C26 C25 Fe1 68.2(4)
C26 C25 H25 125.6
Fe1 C29 H29 126.3
C30 C29 Fe1 68.9(4)
C30 C29 C33 106.8(6)
C30 C29 H29 126.6
C33 C29 Fe1 69.8(3)
C33 C29 H29 126.6
C3 C4 C5 120.2(6)
C3 C4 H4 119.9
C5 C4 H4 119.9
C3 C2 C1 120.3(6)
C3 C2 H2 119.8
C1 C2 H2 119.8
Fe1 C26 H26 125.3
C27 C26 Fe1 69.2(4)
C27 C26 C25 107.8(6)
C27 C26 H26 126.1
C25 C26 Fe1 70.9(3)
C25 C26 H26 126.1
C18 C21 H21A 109.5
C18 C21 H21B 109.5
C18 C21 H21C 109.5
H21A C21 H21B 109.5
H21A C21 H21C 109.5
H21B C21 H21C 109.5
Cl2 C34 Cl1 112.2(5)
Cl2 C34 H34A 109.2
Cl2 C34 H34B 109.2
Cl1 C34 H34A 109.2
Cl1 C34 H34B 109.2
H34A C34 H34B 107.9

loop_
_geom_bond_atom_site_label_1
_geom_bond_atom_site_label_2
_geom_bond_distance
Fe1 C27 2.020(6)
Fe1 C30 2.040(6)
Fe1 C33 2.064(6)
Fe1 C24 2.088(6)
Fe1 C28 2.054(6)
Fe1 C32 2.070(6)
Fe1 C31 2.044(6)
Fe1 C25 2.066(6)
Fe1 C29 2.060(6)
Fe1 C26 2.030(6)
Cl2 C34 1.750(9)
Cl1 C34 1.772(9)
O2 C13 1.228(7)
O1 H1 0.8200
O1 C11 1.409(7)
O4 N1 1.216(7)
O3 N1 1.223(7)
N2 N3 1.408(7)
N2 C15 1.423(8)
N2 C13 1.354(7)
N1 C8 1.507(8)
N3 C14 1.279(8)
C7 H7 0.9800
C7 C6 1.517(7)
C7 C12 1.537(8)
C7 C8 1.552(8)
C6 C1 1.393(8)
C6 C5 1.384(9)
C12 C11 1.552(7)
C12 C13 1.519(8)
C12 C14 1.517(8)
C10 H10 0.9800
C10 C11 1.532(8)
C10 C9 1.560(8)
C10 C23 1.524(8)
C27 H27 0.9300
C27 C28 1.435(10)
C27 C26 1.413(10)
C19 H19 0.9300
C19 C18 1.380(11)
C19 C20 1.374(10)
C15 C16 1.378(9)
C15 C20 1.375(8)
C11 H11 0.9800
C8 H8 0.9800
C8 C9 1.531(7)
C3 H3 0.9300
C3 C4 1.373(10)
C3 C2 1.372(10)
C30 H30 0.9300
C30 C31 1.419(10)
C30 C29 1.424(9)
C14 C22 1.488(8)
C16 H16 0.9300
C16 C17 1.387(10)
C1 H1A 0.9300
C1 C2 1.386(9)
C9 H9 0.9800
C9 C24 1.506(8)
C22 H22A 0.9600
C22 H22B 0.9600
C22 H22C 0.9600
C33 H33 0.9300
C33 C32 1.415(10)
C33 C29 1.434(9)
C5 H5 0.9300
C5 C4 1.390(8)
C18 C17 1.390(10)
C18 C21 1.519(10)
C24 C28 1.431(8)
C24 C25 1.414(9)
C17 H17 0.9300
C20 H20 0.9300
C28 H28 0.9300
C32 H32 0.9300
C32 C31 1.417(10)
C23 H23A 0.9600
C23 H23B 0.9600
C23 H23C 0.9600
C31 H31 0.9300
C25 H25 0.9300
C25 C26 1.428(9)
C29 H29 0.9300
C4 H4 0.9300
C2 H2 0.9300
C26 H26 0.9300
C21 H21A 0.9600
C21 H21B 0.9600
C21 H21C 0.9600
C34 H34A 0.9700
C34 H34B 0.9700
